data_1548421
loop_
_publ_author_name
'Xijian Li'
'Siyu Peng'
'Li Li'
'Yong Huang'

_publ_section_title
;
 Synthesis of tetrasubstituted 1-silyloxy-3-aminobutadienes and chemistry
 beyond Diels-Alder reactions
;
_journal_name_full 'Nature Communications'
_journal_page_first 6913
_journal_paper_doi 10.1038/ncomms7913
_journal_volume 6
_journal_year 2015
_chemical_formula_sum 'C26 H39 N O Si'
_chemical_formula_weight 409.67
_space_group_crystal_system monoclinic
_space_group_IT_number 14
_space_group_name_Hall '-P 2ybc'
_space_group_name_H-M_alt 'P 1 21/c 1'
_symmetry_space_group_name_Hall '-P 2ybc'
_symmetry_space_group_name_H-M 'P 1 21/c 1'
_atom_sites_solution_hydrogens geom
_cell_angle_alpha 90
_cell_angle_beta 111.769(8)
_cell_angle_gamma 90
_cell_formula_units_Z 4
_cell_length_a 14.2427(10)
_cell_length_b 14.0437(5)
_cell_length_c 13.5442(3)
_cell_measurement_reflns_used 9058
_cell_measurement_temperature 293(2)
_cell_measurement_theta_max 68.20
_cell_measurement_theta_min 6.60
_cell_volume 2515.9(2)
_computing_cell_refinement 'CrystalClear-SM Auto 2.0 r4'
_computing_data_collection 'CrystalClear-SM 2.0 r4 (Rigaku, 2009)'
_computing_data_reduction 'CrystalClear-SM Auto 2.0 r4'
_computing_molecular_graphics 'CrystalStructure 4.0'
_computing_publication_material 'CrystalStructure 4.0 (Rigaku, 2009)'
_computing_structure_refinement 'SHELXL-2013 (Sheldrick, 2013)'
_computing_structure_solution 'SHELXS97 (Sheldrick, 1997)'
_diffrn_ambient_temperature 293(2)
_diffrn_measured_fraction_theta_full 0.976
_diffrn_measured_fraction_theta_max 0.972
_diffrn_measurement_device_type 'Rigaku Saturn944+ CCD'
_diffrn_measurement_method \w
_diffrn_radiation_type CuK\a
_diffrn_radiation_wavelength 1.54178
_diffrn_reflns_av_R_equivalents 0.0588
_diffrn_reflns_av_unetI/netI 0.0586
_diffrn_reflns_Laue_measured_fraction_full 0.976
_diffrn_reflns_Laue_measured_fraction_max 0.972
_diffrn_reflns_limit_h_max 13
_diffrn_reflns_limit_h_min -17
_diffrn_reflns_limit_k_max 13
_diffrn_reflns_limit_k_min -16
_diffrn_reflns_limit_l_max 16
_diffrn_reflns_limit_l_min -16
_diffrn_reflns_number 15460
_diffrn_reflns_point_group_measured_fraction_full 0.976
_diffrn_reflns_point_group_measured_fraction_max 0.972
_diffrn_reflns_theta_full 67.679
_diffrn_reflns_theta_max 68.227
_diffrn_reflns_theta_min 6.578
_exptl_absorpt_coefficient_mu 0.924
_exptl_absorpt_correction_T_max 0.912
_exptl_absorpt_correction_T_min 0.667
_exptl_absorpt_correction_type multi-scan
_exptl_absorpt_process_details 'Jacobson, R. (1998) Private communication'
_exptl_crystal_colour colorless
_exptl_crystal_density_diffrn 1.082
_exptl_crystal_description platelet
_exptl_crystal_F_000 896
_exptl_crystal_size_max 0.30
_exptl_crystal_size_mid 0.20
_exptl_crystal_size_min 0.10
_refine_diff_density_max 0.342
_refine_diff_density_min -0.255
_refine_diff_density_rms 0.054
_refine_ls_extinction_coef 0.0068(8)
_refine_ls_extinction_expression Fc^*^=kFc[1+0.001xFc^2^\l^3^/sin(2\q)]^-1/4^
_refine_ls_extinction_method SHELXL
_refine_ls_goodness_of_fit_ref 1.058
_refine_ls_hydrogen_treatment constr
_refine_ls_matrix_type full
_refine_ls_number_parameters 269
_refine_ls_number_reflns 4482
_refine_ls_number_restraints 0
_refine_ls_restrained_S_all 1.058
_refine_ls_R_factor_all 0.0797
_refine_ls_R_factor_gt 0.0575
_refine_ls_shift/su_max 0.000
_refine_ls_shift/su_mean 0.000
_refine_ls_structure_factor_coef Fsqd
_refine_ls_weighting_details
;
 w=1/[\s^2^(Fo^2^)+(0.0951P)^2^+0.5831P]
 where P=(Fo^2^+2Fc^2^)/3
;
_refine_ls_weighting_scheme calc
_refine_ls_wR_factor_gt 0.1630
_refine_ls_wR_factor_ref 0.1852
_reflns_Friedel_coverage 0.000
_reflns_Friedel_fraction_full .
_reflns_Friedel_fraction_max .
_reflns_number_gt 3014
_reflns_number_total 4482
_reflns_threshold_expression 'I > 2\s(I)'
_cod_data_source_file ncomms7913-s3.cif
_cod_data_source_block 2
_cod_database_code 1548421
_shelx_space_group_comment
;
The symmetry employed for this shelxl refinement is uniquely defined
by the following loop, which should always be used as a source of
symmetry information in preference to the above space-group names.
They are only intended as comments.
;
_shelxl_version_number 2013-2

loop_
_space_group_symop_operation_xyz
'x, y, z'
'-x, y+1/2, -z+1/2'
'-x, -y, -z'
'x, -y-1/2, z-1/2'

loop_
_atom_site_label
_atom_site_type_symbol
_atom_site_fract_x
_atom_site_fract_y
_atom_site_fract_z
_atom_site_U_iso_or_equiv
_atom_site_adp_type
_atom_site_occupancy
_atom_site_site_symmetry_order
_atom_site_calc_flag
_atom_site_refinement_flags_posn
_atom_site_refinement_flags_adp
_atom_site_refinement_flags_occupancy
_atom_site_disorder_assembly
_atom_site_disorder_group
Si1 Si 0.13913(5) 0.25116(5) 0.02348(5) 0.0509(3) Uani 1 1 d . . . . .
O1 O 0.38986(13) 0.17603(14) 0.36515(13) 0.0614(5) Uani 1 1 d . . . . .
N1 N 0.57256(14) 0.37590(15) 0.21580(14) 0.0488(5) Uani 1 1 d . . . . .
C1 C 0.1178(3) 0.0527(3) -0.0312(3) 0.1035(13) Uani 1 1 d . . . . .
H1A H 0.1158 0.0056 -0.0832 0.155 Uiso 1 1 calc R U . . .
H1B H 0.0533 0.0555 -0.0240 0.155 Uiso 1 1 calc R U . . .
H1C H 0.1690 0.0361 0.0360 0.155 Uiso 1 1 calc R U . . .
C2 C 0.1424(2) 0.1503(2) -0.0668(2) 0.0648(8) Uani 1 1 d . . . . .
H2 H 0.0903 0.1635 -0.1367 0.078 Uiso 1 1 calc R U . . .
C3 C 0.24229(18) 0.23158(19) 0.15580(19) 0.0501(6) Uani 1 1 d . . . . .
H3 H 0.2223 0.1963 0.2027 0.060 Uiso 1 1 calc R U . . .
C4 C 0.33900(18) 0.25841(17) 0.19595(18) 0.0466(6) Uani 1 1 d . . . . .
C5 C 0.41202(18) 0.22789(18) 0.30294(18) 0.0478(6) Uani 1 1 d . . . . .
C6 C 0.50865(17) 0.26903(18) 0.32000(18) 0.0467(6) Uani 1 1 d . . . . .
C7 C 0.59677(19) 0.24565(19) 0.4202(2) 0.0558(7) Uani 1 1 d . . . . .
H7A H 0.6580 0.2481 0.4048 0.067 Uiso 1 1 calc R U . . .
H7B H 0.5890 0.1806 0.4401 0.067 Uiso 1 1 calc R U . . .
C8 C 0.6111(2) 0.3092(2) 0.51491(19) 0.0607(8) Uani 1 1 d . . . . .
C9 C 0.5329(3) 0.3570(3) 0.5276(3) 0.0865(10) Uani 1 1 d . . . . .
H9 H 0.4690 0.3537 0.4742 0.104 Uiso 1 1 calc R U . . .
C10 C 0.5459(4) 0.4104(3) 0.6180(3) 0.1127(14) Uani 1 1 d . . . . .
H10 H 0.4910 0.4413 0.6250 0.135 Uiso 1 1 calc R U . . .
C11 C 0.6388(5) 0.4175(4) 0.6960(3) 0.1204(17) Uani 1 1 d . . . . .
H11 H 0.6480 0.4534 0.7566 0.144 Uiso 1 1 calc R U . . .
C12 C 0.2432(3) 0.1450(3) -0.0818(3) 0.0955(11) Uani 1 1 d . . . . .
H12A H 0.2958 0.1288 -0.0155 0.143 Uiso 1 1 calc R U . . .
H12B H 0.2578 0.2057 -0.1055 0.143 Uiso 1 1 calc R U . . .
H12C H 0.2395 0.0974 -0.1339 0.143 Uiso 1 1 calc R U . . .
C13 C 0.50242(17) 0.32340(17) 0.23267(17) 0.0445(6) Uani 1 1 d . . . . .
C14 C 0.55465(19) 0.43159(19) 0.11814(19) 0.0536(6) Uani 1 1 d . . . . .
H14A H 0.5165 0.4889 0.1174 0.064 Uiso 1 1 calc R U . . .
H14B H 0.5183 0.3942 0.0553 0.064 Uiso 1 1 calc R U . . .
C15 C 0.6599(2) 0.4554(2) 0.1236(2) 0.0599(7) Uani 1 1 d . . . . .
H15A H 0.6603 0.5143 0.0863 0.072 Uiso 1 1 calc R U . . .
H15B H 0.6872 0.4047 0.0937 0.072 Uiso 1 1 calc R U . . .
C16 C 0.7189(2) 0.4657(2) 0.2423(2) 0.0690(8) Uani 1 1 d . . . . .
H16A H 0.7908 0.4577 0.2591 0.083 Uiso 1 1 calc R U . . .
H16B H 0.7072 0.5275 0.2676 0.083 Uiso 1 1 calc R U . . .
C17 C 0.67770(18) 0.3869(2) 0.2904(2) 0.0597(7) Uani 1 1 d . . . . .
H17A H 0.7156 0.3285 0.2957 0.072 Uiso 1 1 calc R U . . .
H17B H 0.6802 0.4045 0.3606 0.072 Uiso 1 1 calc R U . . .
C18 C 0.39770(17) 0.32008(18) 0.14791(17) 0.0480(6) Uani 1 1 d . . . . .
H18A H 0.3989 0.2921 0.0829 0.058 Uiso 1 1 calc R U . . .
H18B H 0.3686 0.3834 0.1325 0.058 Uiso 1 1 calc R U . . .
C19 C 0.7174(4) 0.3722(4) 0.6850(3) 0.1157(17) Uani 1 1 d . . . . .
H19 H 0.7811 0.3776 0.7383 0.139 Uiso 1 1 calc R U . . .
C20 C 0.7059(3) 0.3174(3) 0.5955(3) 0.0922(12) Uani 1 1 d . . . . .
H20 H 0.7613 0.2865 0.5897 0.111 Uiso 1 1 calc R U . . .
C21 C 0.1580(2) 0.3679(2) -0.0356(2) 0.0601(7) Uani 1 1 d . . . . .
H21 H 0.2237 0.3629 -0.0429 0.072 Uiso 1 1 calc R U . . .
C22 C 0.1659(3) 0.4544(2) 0.0363(3) 0.0821(10) Uani 1 1 d . . . . .
H22A H 0.1953 0.5069 0.0124 0.123 Uiso 1 1 calc R U . . .
H22B H 0.2078 0.4387 0.1082 0.123 Uiso 1 1 calc R U . . .
H22C H 0.0997 0.4718 0.0331 0.123 Uiso 1 1 calc R U . . .
C23 C 0.0808(3) 0.3879(3) -0.1477(3) 0.0932(11) Uani 1 1 d . . . . .
H23A H 0.0151 0.3970 -0.1446 0.140 Uiso 1 1 calc R U . . .
H23B H 0.0788 0.3349 -0.1932 0.140 Uiso 1 1 calc R U . . .
H23C H 0.1002 0.4443 -0.1754 0.140 Uiso 1 1 calc R U . . .
C24 C 0.0168(2) 0.2423(3) 0.0482(2) 0.0725(9) Uani 1 1 d . . . . .
H24 H 0.0206 0.1813 0.0847 0.087 Uiso 1 1 calc R U . . .
C25 C 0.0045(3) 0.3169(3) 0.1232(3) 0.1000(13) Uani 1 1 d . . . . .
H25A H -0.0135 0.3766 0.0865 0.150 Uiso 1 1 calc R U . . .
H25B H 0.0671 0.3239 0.1828 0.150 Uiso 1 1 calc R U . . .
H25C H -0.0477 0.2976 0.1477 0.150 Uiso 1 1 calc R U . . .
C26 C -0.0788(2) 0.2359(4) -0.0531(3) 0.1268(19) Uani 1 1 d . . . . .
H26A H -0.1359 0.2211 -0.0344 0.190 Uiso 1 1 calc R U . . .
H26B H -0.0704 0.1868 -0.0985 0.190 Uiso 1 1 calc R U . . .
H26C H -0.0900 0.2957 -0.0899 0.190 Uiso 1 1 calc R U . . .

loop_
_atom_site_aniso_label
_atom_site_aniso_U_11
_atom_site_aniso_U_22
_atom_site_aniso_U_33
_atom_site_aniso_U_23
_atom_site_aniso_U_13
_atom_site_aniso_U_12
Si1 0.0366(4) 0.0686(5) 0.0403(4) 0.0028(3) 0.0058(3) -0.0072(3)
O1 0.0538(11) 0.0709(12) 0.0510(10) 0.0138(9) 0.0095(8) -0.0102(9)
N1 0.0379(11) 0.0580(13) 0.0409(10) 0.0063(9) 0.0033(8) -0.0044(9)
C1 0.132(3) 0.076(2) 0.105(3) -0.009(2) 0.048(3) -0.034(2)
C2 0.0648(18) 0.076(2) 0.0475(13) -0.0008(13) 0.0134(12) -0.0152(14)
C3 0.0421(14) 0.0622(16) 0.0424(12) 0.0041(11) 0.0117(10) -0.0056(11)
C4 0.0409(13) 0.0536(15) 0.0398(11) -0.0005(10) 0.0086(10) -0.0023(10)
C5 0.0457(14) 0.0519(15) 0.0401(12) 0.0021(10) 0.0094(10) -0.0020(11)
C6 0.0377(13) 0.0538(15) 0.0405(12) 0.0039(10) 0.0051(10) 0.0007(10)
C7 0.0414(14) 0.0679(18) 0.0477(13) 0.0144(12) 0.0044(11) 0.0006(11)
C8 0.0541(16) 0.0705(19) 0.0443(13) 0.0126(12) 0.0028(11) -0.0172(14)
C9 0.070(2) 0.111(3) 0.0674(19) -0.0210(19) 0.0138(16) -0.0117(19)
C10 0.123(3) 0.130(4) 0.085(3) -0.040(3) 0.039(2) -0.026(3)
C11 0.164(5) 0.118(4) 0.067(2) -0.026(2) 0.029(3) -0.052(4)
C12 0.100(3) 0.097(3) 0.108(3) -0.022(2) 0.059(2) -0.012(2)
C13 0.0375(12) 0.0498(14) 0.0401(11) 0.0006(10) 0.0074(9) 0.0003(10)
C14 0.0505(15) 0.0597(16) 0.0450(12) 0.0060(11) 0.0111(11) -0.0038(12)
C15 0.0548(16) 0.0653(18) 0.0573(15) 0.0024(13) 0.0180(12) -0.0114(13)
C16 0.0536(16) 0.077(2) 0.0633(17) 0.0036(14) 0.0061(13) -0.0190(14)
C17 0.0373(14) 0.0764(19) 0.0527(14) 0.0058(13) 0.0020(11) -0.0112(12)
C18 0.0397(13) 0.0590(16) 0.0376(11) 0.0031(10) 0.0054(10) -0.0023(10)
C19 0.119(4) 0.122(4) 0.059(2) -0.001(2) -0.021(2) -0.037(3)
C20 0.069(2) 0.109(3) 0.0653(19) 0.0091(19) -0.0141(16) -0.0152(19)
C21 0.0477(15) 0.0667(18) 0.0576(15) 0.0074(13) 0.0098(12) 0.0021(12)
C22 0.070(2) 0.069(2) 0.096(2) 0.0020(18) 0.0183(17) 0.0036(16)
C23 0.090(2) 0.099(3) 0.070(2) 0.0276(19) 0.0059(17) -0.002(2)
C24 0.0414(16) 0.118(3) 0.0521(15) 0.0071(16) 0.0096(12) -0.0085(15)
C25 0.068(2) 0.161(4) 0.075(2) 0.011(2) 0.0318(18) 0.015(2)
C26 0.0377(19) 0.250(6) 0.078(2) -0.003(3) 0.0044(16) -0.020(2)

loop_
_atom_type_symbol
_atom_type_description
_atom_type_scat_dispersion_real
_atom_type_scat_dispersion_imag
_atom_type_scat_source
C C 0.0181 0.0091 'International Tables Vol C Tables 4.2.6.8 and 6.1.1.4'
H H 0.0000 0.0000 'International Tables Vol C Tables 4.2.6.8 and 6.1.1.4'
N N 0.0311 0.0180 'International Tables Vol C Tables 4.2.6.8 and 6.1.1.4'
O O 0.0492 0.0322 'International Tables Vol C Tables 4.2.6.8 and 6.1.1.4'
Si Si 0.2541 0.3302 'International Tables Vol C Tables 4.2.6.8 and 6.1.1.4'

loop_
_geom_angle_atom_site_label_1
_geom_angle_atom_site_label_2
_geom_angle_atom_site_label_3
_geom_angle
_geom_angle_site_symmetry_1
_geom_angle_site_symmetry_3
C3 Si1 C2 108.19(12) . .
C3 Si1 C21 110.45(11) . .
C2 Si1 C21 109.70(13) . .
C3 Si1 C24 105.55(12) . .
C2 Si1 C24 108.08(14) . .
C21 Si1 C24 114.62(15) . .
C13 N1 C17 125.4(2) . .
C13 N1 C14 123.90(19) . .
C17 N1 C14 110.71(19) . .
C2 C1 H1A 109.5 . .
C2 C1 H1B 109.5 . .
H1A C1 H1B 109.5 . .
C2 C1 H1C 109.5 . .
H1A C1 H1C 109.5 . .
H1B C1 H1C 109.5 . .
C12 C2 C1 109.5(3) . .
C12 C2 Si1 112.0(2) . .
C1 C2 Si1 113.8(2) . .
C12 C2 H2 107.0 . .
C1 C2 H2 107.0 . .
Si1 C2 H2 107.0 . .
C4 C3 Si1 132.5(2) . .
C4 C3 H3 113.8 . .
Si1 C3 H3 113.8 . .
C3 C4 C5 123.7(2) . .
C3 C4 C18 129.8(2) . .
C5 C4 C18 106.5(2) . .
O1 C5 C6 126.8(2) . .
O1 C5 C4 124.4(2) . .
C6 C5 C4 108.8(2) . .
C13 C6 C5 109.40(19) . .
C13 C6 C7 131.3(2) . .
C5 C6 C7 119.2(2) . .
C6 C7 C8 116.2(2) . .
C6 C7 H7A 108.2 . .
C8 C7 H7A 108.2 . .
C6 C7 H7B 108.2 . .
C8 C7 H7B 108.2 . .
H7A C7 H7B 107.4 . .
C9 C8 C20 117.4(3) . .
C9 C8 C7 122.5(2) . .
C20 C8 C7 120.0(3) . .
C8 C9 C10 121.9(3) . .
C8 C9 H9 119.0 . .
C10 C9 H9 119.0 . .
C11 C10 C9 120.0(5) . .
C11 C10 H10 120.0 . .
C9 C10 H10 120.0 . .
C19 C11 C10 119.4(4) . .
C19 C11 H11 120.3 . .
C10 C11 H11 120.3 . .
C2 C12 H12A 109.5 . .
C2 C12 H12B 109.5 . .
H12A C12 H12B 109.5 . .
C2 C12 H12C 109.5 . .
H12A C12 H12C 109.5 . .
H12B C12 H12C 109.5 . .
N1 C13 C6 129.8(2) . .
N1 C13 C18 118.7(2) . .
C6 C13 C18 111.4(2) . .
N1 C14 C15 103.6(2) . .
N1 C14 H14A 111.0 . .
C15 C14 H14A 111.0 . .
N1 C14 H14B 111.0 . .
C15 C14 H14B 111.0 . .
H14A C14 H14B 109.0 . .
C14 C15 C16 102.8(2) . .
C14 C15 H15A 111.2 . .
C16 C15 H15A 111.2 . .
C14 C15 H15B 111.2 . .
C16 C15 H15B 111.2 . .
H15A C15 H15B 109.1 . .
C17 C16 C15 103.7(2) . .
C17 C16 H16A 111.0 . .
C15 C16 H16A 111.0 . .
C17 C16 H16B 111.0 . .
C15 C16 H16B 111.0 . .
H16A C16 H16B 109.0 . .
N1 C17 C16 103.9(2) . .
N1 C17 H17A 111.0 . .
C16 C17 H17A 111.0 . .
N1 C17 H17B 111.0 . .
C16 C17 H17B 111.0 . .
H17A C17 H17B 109.0 . .
C13 C18 C4 103.84(18) . .
C13 C18 H18A 111.0 . .
C4 C18 H18A 111.0 . .
C13 C18 H18B 111.0 . .
C4 C18 H18B 111.0 . .
H18A C18 H18B 109.0 . .
C11 C19 C20 121.7(4) . .
C11 C19 H19 119.2 . .
C20 C19 H19 119.2 . .
C8 C20 C19 119.7(4) . .
C8 C20 H20 120.2 . .
C19 C20 H20 120.2 . .
C22 C21 C23 109.9(3) . .
C22 C21 Si1 114.1(2) . .
C23 C21 Si1 114.6(2) . .
C22 C21 H21 105.8 . .
C23 C21 H21 105.8 . .
Si1 C21 H21 105.8 . .
C21 C22 H22A 109.5 . .
C21 C22 H22B 109.5 . .
H22A C22 H22B 109.5 . .
C21 C22 H22C 109.5 . .
H22A C22 H22C 109.5 . .
H22B C22 H22C 109.5 . .
C21 C23 H23A 109.5 . .
C21 C23 H23B 109.5 . .
H23A C23 H23B 109.5 . .
C21 C23 H23C 109.5 . .
H23A C23 H23C 109.5 . .
H23B C23 H23C 109.5 . .
C25 C24 C26 110.8(3) . .
C25 C24 Si1 114.5(2) . .
C26 C24 Si1 114.5(2) . .
C25 C24 H24 105.3 . .
C26 C24 H24 105.3 . .
Si1 C24 H24 105.3 . .
C24 C25 H25A 109.5 . .
C24 C25 H25B 109.5 . .
H25A C25 H25B 109.5 . .
C24 C25 H25C 109.5 . .
H25A C25 H25C 109.5 . .
H25B C25 H25C 109.5 . .
C24 C26 H26A 109.5 . .
C24 C26 H26B 109.5 . .
H26A C26 H26B 109.5 . .
C24 C26 H26C 109.5 . .
H26A C26 H26C 109.5 . .
H26B C26 H26C 109.5 . .

loop_
_geom_bond_atom_site_label_1
_geom_bond_atom_site_label_2
_geom_bond_distance
_geom_bond_site_symmetry_2
Si1 C3 1.869(2) .
Si1 C2 1.883(3) .
Si1 C21 1.887(3) .
Si1 C24 1.896(3) .
O1 C5 1.240(3) .
N1 C13 1.328(3) .
N1 C17 1.471(3) .
N1 C14 1.475(3) .
C1 C2 1.535(4) .
C1 H1A 0.9600 .
C1 H1B 0.9600 .
C1 H1C 0.9600 .
C2 C12 1.526(4) .
C2 H2 0.9800 .
C3 C4 1.334(3) .
C3 H3 0.9300 .
C4 C5 1.499(3) .
C4 C18 1.509(3) .
C5 C6 1.430(3) .
C6 C13 1.383(3) .
C6 C7 1.504(3) .
C7 C8 1.512(4) .
C7 H7A 0.9700 .
C7 H7B 0.9700 .
C8 C9 1.365(5) .
C8 C20 1.391(4) .
C9 C10 1.388(5) .
C9 H9 0.9300 .
C10 C11 1.357(6) .
C10 H10 0.9300 .
C11 C19 1.343(6) .
C11 H11 0.9300 .
C12 H12A 0.9600 .
C12 H12B 0.9600 .
C12 H12C 0.9600 .
C13 C18 1.508(3) .
C14 C15 1.511(4) .
C14 H14A 0.9700 .
C14 H14B 0.9700 .
C15 C16 1.520(4) .
C15 H15A 0.9700 .
C15 H15B 0.9700 .
C16 C17 1.509(4) .
C16 H16A 0.9700 .
C16 H16B 0.9700 .
C17 H17A 0.9700 .
C17 H17B 0.9700 .
C18 H18A 0.9700 .
C18 H18B 0.9700 .
C19 C20 1.393(6) .
C19 H19 0.9300 .
C20 H20 0.9300 .
C21 C22 1.534(4) .
C21 C23 1.535(4) .
C21 H21 0.9800 .
C22 H22A 0.9600 .
C22 H22B 0.9600 .
C22 H22C 0.9600 .
C23 H23A 0.9600 .
C23 H23B 0.9600 .
C23 H23C 0.9600 .
C24 C25 1.514(5) .
C24 C26 1.537(4) .
C24 H24 0.9800 .
C25 H25A 0.9600 .
C25 H25B 0.9600 .
C25 H25C 0.9600 .
C26 H26A 0.9600 .
C26 H26B 0.9600 .
C26 H26C 0.9600 .

loop_
_geom_hbond_atom_site_label_D
_geom_hbond_atom_site_label_H
_geom_hbond_atom_site_label_A
_geom_hbond_distance_DH
_geom_hbond_distance_HA
_geom_hbond_distance_DA
_geom_hbond_angle_DHA
_geom_hbond_site_symmetry_A
C15 H15A O1 0.97 2.54 3.194(4) 124.8 2_655
